data_7025197
loop_
_publ_author_name
'Bonner, Emily S.'
'Engle, James T.'
'Sripothongak, Saovalak'
'Ziegler, Christopher J.'

_publ_section_title
;
 Zinc complexes of the carbahemiporphyrazines.
;
_journal_issue 8
_journal_name_full 'Dalton transactions (Cambridge, England : 2003)'
_journal_page_first 1932
_journal_page_last 1934
_journal_paper_doi 10.1039/b925669e
_journal_volume 39
_journal_year 2010
_chemical_formula_sum 'C49 H38 N11 Zn'
_chemical_formula_weight 846.27
_chemical_name_systematic
;
?
;
_space_group_IT_number 14
_symmetry_cell_setting monoclinic
_symmetry_space_group_name_Hall '-P 2ybc'
_symmetry_space_group_name_H-M 'P 1 21/c 1'
_atom_sites_solution_hydrogens geom
_atom_sites_solution_primary direct
_atom_sites_solution_secondary difmap
_audit_creation_method SHELXL-97
_cell_angle_alpha 90.00
_cell_angle_beta 97.0500(10)
_cell_angle_gamma 90.00
_cell_formula_units_Z 4
_cell_length_a 17.9957(13)
_cell_length_b 14.2623(10)
_cell_length_c 15.6668(12)
_cell_measurement_reflns_used 9481
_cell_measurement_temperature 293(2)
_cell_measurement_theta_max 28.27
_cell_measurement_theta_min 2.28
_cell_volume 3990.6(5)
_computing_structure_refinement 'SHELXL-97 (Sheldrick, 1997)'
_computing_structure_solution 'SHELXS-97 (Sheldrick, 1990)'
_diffrn_ambient_temperature 293(2)
_diffrn_measured_fraction_theta_full 0.995
_diffrn_measured_fraction_theta_max 0.995
_diffrn_radiation_monochromator graphite
_diffrn_radiation_source 'fine-focus sealed tube'
_diffrn_radiation_type MoK\a
_diffrn_radiation_wavelength 0.71073
_diffrn_reflns_av_R_equivalents 0.0449
_diffrn_reflns_av_sigmaI/netI 0.0455
_diffrn_reflns_limit_h_max 22
_diffrn_reflns_limit_h_min -22
_diffrn_reflns_limit_k_max 18
_diffrn_reflns_limit_k_min -18
_diffrn_reflns_limit_l_max 20
_diffrn_reflns_limit_l_min -19
_diffrn_reflns_number 32073
_diffrn_reflns_theta_full 27.00
_diffrn_reflns_theta_max 27.00
_diffrn_reflns_theta_min 2.28
_exptl_absorpt_coefficient_mu 0.668
_exptl_absorpt_correction_T_max 0.9802
_exptl_absorpt_correction_T_min 0.9065
_exptl_absorpt_correction_type multi-scan
_exptl_absorpt_process_details 'SADABS; Sheldrick, 2004 [Sheldrick, G. M. (2004)]'
_exptl_crystal_colour yellow
_exptl_crystal_density_diffrn 1.409
_exptl_crystal_density_meas ?
_exptl_crystal_density_method 'not measured'
_exptl_crystal_description plate
_exptl_crystal_F_000 1756
_exptl_crystal_size_max 0.15
_exptl_crystal_size_mid 0.12
_exptl_crystal_size_min 0.03
_refine_diff_density_max 0.789
_refine_diff_density_min -0.520
_refine_diff_density_rms 0.100
_refine_ls_extinction_method none
_refine_ls_goodness_of_fit_ref 1.053
_refine_ls_hydrogen_treatment constr
_refine_ls_matrix_type full
_refine_ls_number_parameters 551
_refine_ls_number_reflns 8653
_refine_ls_number_restraints 0
_refine_ls_restrained_S_all 1.053
_refine_ls_R_factor_all 0.0685
_refine_ls_R_factor_gt 0.0569
_refine_ls_shift/su_max 0.001
_refine_ls_shift/su_mean 0.000
_refine_ls_structure_factor_coef Fsqd
_refine_ls_weighting_details 'calc w=1/[\s^2^(Fo^2^)+(0.0731P)^2^+4.1520P] where P=(Fo^2^+2Fc^2^)/3'
_refine_ls_weighting_scheme calc
_refine_ls_wR_factor_gt 0.1451
_refine_ls_wR_factor_ref 0.1526
_reflns_number_gt 7190
_reflns_number_total 8653
_reflns_threshold_expression >2sigma(I)
_cod_data_source_file b925669e.txt
_cod_data_source_block Zn2py
_cod_depositor_comments
;
The following automatic conversions were performed:

'_symmetry_cell_setting' value 'Monoclinic' changed to 'monoclinic'
according to /home/saulius/struct/CIF-dictionaries/cif_core.dic
dictionary named 'cif_core.dic' version 2.4.2 from 2011-04-26.

Automatic conversion script
Id: cif_fix_values 1891 2012-01-12 08:04:46Z andrius 

The following automatic conversions were performed:

'_exptl_crystal_density_meas' value 'not measured' was changed to '?'
- the value is perceived as not measured.

Automatic conversion script
Id: cif_fix_values 3008 2015-01-20 13:52:24Z robertas 
;
_cod_original_sg_symbol_H-M P2(1)/c
_cod_database_code 7025197

loop_
_symmetry_equiv_pos_as_xyz
'x, y, z'
'-x, y+1/2, -z+1/2'
'-x, -y, -z'
'x, -y-1/2, z-1/2'

loop_
_atom_site_label
_atom_site_type_symbol
_atom_site_fract_x
_atom_site_fract_y
_atom_site_fract_z
_atom_site_U_iso_or_equiv
_atom_site_adp_type
_atom_site_occupancy
_atom_site_symmetry_multiplicity
_atom_site_calc_flag
_atom_site_refinement_flags
C1 C 0.55727(14) 0.86652(19) 0.63432(17) 0.0221(5) Uani 1 1 d .
C2 C 0.49394(15) 0.82493(19) 0.57687(17) 0.0223(5) Uani 1 1 d .
C3 C 0.44457(15) 0.8639(2) 0.51162(18) 0.0270(6) Uani 1 1 d .
H3 H 0.4470 0.9270 0.4973 0.032 Uiso 1 1 calc R
C4 C 0.39118(16) 0.8044(2) 0.46840(19) 0.0289(6) Uani 1 1 d .
H4 H 0.3575 0.8280 0.4239 0.035 Uiso 1 1 calc R
C5 C 0.38742(16) 0.7098(2) 0.49086(19) 0.0294(6) Uani 1 1 d .
H5 H 0.3509 0.6717 0.4614 0.035 Uiso 1 1 calc R
C6 C 0.43745(15) 0.6718(2) 0.55658(18) 0.0258(6) Uani 1 1 d .
H6 H 0.4351 0.6090 0.5719 0.031 Uiso 1 1 calc R
C7 C 0.49104(15) 0.7314(2) 0.59832(17) 0.0228(5) Uani 1 1 d .
C8 C 0.55348(15) 0.71219(18) 0.66779(17) 0.0213(5) Uani 1 1 d .
C9 C 0.62090(15) 0.60551(19) 0.77005(17) 0.0234(5) Uani 1 1 d .
C10 C 0.59087(15) 0.6216(2) 0.85694(17) 0.0250(6) Uani 1 1 d .
H10A H 0.5748 0.6863 0.8599 0.030 Uiso 1 1 calc R
H10B H 0.5473 0.5821 0.8595 0.030 Uiso 1 1 calc R
C11 C 0.64781(17) 0.6009(3) 0.93485(19) 0.0358(7) Uani 1 1 d .
H11A H 0.6627 0.5363 0.9337 0.054 Uiso 1 1 calc R
H11B H 0.6257 0.6129 0.9865 0.054 Uiso 1 1 calc R
H11C H 0.6909 0.6403 0.9334 0.054 Uiso 1 1 calc R
C12 C 0.64465(15) 0.5046(2) 0.75762(16) 0.0237(5) Uani 1 1 d .
C13 C 0.60345(17) 0.4226(2) 0.75505(18) 0.0293(6) Uani 1 1 d .
H13 H 0.5532 0.4233 0.7636 0.035 Uiso 1 1 calc R
C14 C 0.63898(19) 0.3393(2) 0.7394(2) 0.0343(7) Uani 1 1 d .
H14 H 0.6125 0.2832 0.7387 0.041 Uiso 1 1 calc R
C15 C 0.71419(19) 0.3383(2) 0.7246(2) 0.0371(7) Uani 1 1 d .
H15 H 0.7367 0.2817 0.7131 0.045 Uiso 1 1 calc R
C16 C 0.75562(18) 0.4207(2) 0.7268(2) 0.0334(7) Uani 1 1 d .
H16 H 0.8055 0.4205 0.7167 0.040 Uiso 1 1 calc R
C17 C 0.71944(16) 0.5038(2) 0.74469(18) 0.0262(6) Uani 1 1 d .
C18 C 0.74559(16) 0.6020(2) 0.74974(17) 0.0251(6) Uani 1 1 d .
C19 C 0.83993(16) 0.7110(2) 0.73216(18) 0.0259(6) Uani 1 1 d .
C20 C 0.91810(16) 0.7316(2) 0.71890(19) 0.0300(6) Uani 1 1 d .
C21 C 0.97736(17) 0.6718(3) 0.7093(2) 0.0371(7) Uani 1 1 d .
H21 H 0.9725 0.6070 0.7130 0.044 Uiso 1 1 calc R
C22 C 1.04449(18) 0.7133(3) 0.6937(2) 0.0422(8) Uani 1 1 d .
H22 H 1.0852 0.6754 0.6860 0.051 Uiso 1 1 calc R
C23 C 1.05195(18) 0.8103(3) 0.6894(2) 0.0425(8) Uani 1 1 d .
H23 H 1.0976 0.8357 0.6790 0.051 Uiso 1 1 calc R
C24 C 0.99283(17) 0.8699(3) 0.7003(2) 0.0375(7) Uani 1 1 d .
H24 H 0.9977 0.9348 0.6979 0.045 Uiso 1 1 calc R
C25 C 0.92544(15) 0.8270(2) 0.71493(18) 0.0284(6) Uani 1 1 d .
C26 C 0.85172(15) 0.8685(2) 0.72563(17) 0.0255(6) Uani 1 1 d .
C27 C 0.76740(15) 0.99089(19) 0.73349(17) 0.0237(5) Uani 1 1 d .
C28 C 0.75767(16) 1.0588(2) 0.79534(18) 0.0276(6) Uani 1 1 d .
H28 H 0.7988 1.0818 0.8310 0.033 Uiso 1 1 calc R
C29 C 0.68605(16) 1.09185(19) 0.80328(19) 0.0275(6) Uani 1 1 d .
H29 H 0.6797 1.1372 0.8444 0.033 Uiso 1 1 calc R
C30 C 0.62388(16) 1.05840(19) 0.75091(18) 0.0254(6) Uani 1 1 d .
H30 H 0.5764 1.0811 0.7572 0.030 Uiso 1 1 calc R
C31 C 0.63302(15) 0.99027(19) 0.68849(17) 0.0233(5) Uani 1 1 d .
C32 C 0.70545(15) 0.95922(19) 0.67862(17) 0.0242(5) Uani 1 1 d .
H32 H 0.7123 0.9170 0.6350 0.029 Uiso 1 1 calc R
C33 C 0.73798(18) 0.8830(2) 0.9303(2) 0.0356(7) Uani 1 1 d .
H33 H 0.7862 0.8714 0.9174 0.043 Uiso 1 1 calc R
C34 C 0.7292(2) 0.9237(3) 1.0091(2) 0.0466(9) Uani 1 1 d .
H34 H 0.7706 0.9396 1.0478 0.056 Uiso 1 1 calc R
C35 C 0.6576(2) 0.9397(3) 1.0284(2) 0.0456(9) Uani 1 1 d .
H35 H 0.6500 0.9659 1.0810 0.055 Uiso 1 1 calc R
C36 C 0.59775(19) 0.9167(2) 0.9693(2) 0.0361(7) Uani 1 1 d .
H36 H 0.5491 0.9274 0.9812 0.043 Uiso 1 1 calc R
C37 C 0.61089(17) 0.8773(2) 0.89161(19) 0.0288(6) Uani 1 1 d .
H37 H 0.5702 0.8625 0.8514 0.035 Uiso 1 1 calc R
C38 C 0.8548(3) 0.6911(3) 0.9970(3) 0.0641(12) Uani 1 1 d .
H38 H 0.8132 0.7158 1.0189 0.077 Uiso 1 1 calc R
C39 C 0.8527(2) 0.6029(3) 0.9744(3) 0.0562(10) Uani 1 1 d .
H39 H 0.8114 0.5651 0.9799 0.067 Uiso 1 1 calc R
C40 C 0.9128(3) 0.5707(3) 0.9431(3) 0.0670(12) Uani 1 1 d .
H40 H 0.9121 0.5082 0.9260 0.080 Uiso 1 1 calc R
C41 C 0.9740(3) 0.6199(3) 0.9341(3) 0.0665(12) Uani 1 1 d .
H41 H 1.0145 0.5926 0.9120 0.080 Uiso 1 1 calc R
C42 C 0.9755(3) 0.7120(4) 0.9584(4) 0.0740(14) Uani 1 1 d .
H42 H 1.0174 0.7488 0.9533 0.089 Uiso 1 1 calc R
C43 C 0.2137(2) 0.8662(3) 0.5426(2) 0.0481(9) Uani 1 1 d .
H43 H 0.2307 0.9096 0.5848 0.058 Uiso 1 1 calc R
C44 C 0.2095(2) 0.7733(3) 0.5625(3) 0.0453(8) Uani 1 1 d .
H44 H 0.2225 0.7541 0.6191 0.054 Uiso 1 1 calc R
C45 C 0.1873(2) 0.7097(3) 0.5026(3) 0.0552(10) Uani 1 1 d .
H45 H 0.1856 0.6468 0.5176 0.066 Uiso 1 1 calc R
C46 C 0.1674(3) 0.7355(3) 0.4210(3) 0.0625(12) Uani 1 1 d .
H46 H 0.1528 0.6906 0.3793 0.075 Uiso 1 1 calc R
C47 C 0.1685(2) 0.8276(3) 0.3994(3) 0.0582(11) Uani 1 1 d .
H47 H 0.1528 0.8454 0.3429 0.070 Uiso 1 1 calc R
C48 C 0.0356(2) 0.4849(3) 0.5795(2) 0.0491(9) Uani 1 1 d .
H48 H 0.0591 0.4739 0.6348 0.059 Uiso 1 1 calc R
C49 C 0.0383(2) 0.5352(3) 0.4390(3) 0.0580(10) Uani 1 1 d .
H49 H 0.0639 0.5596 0.3959 0.070 Uiso 1 1 calc R
N1 N 0.59328(12) 0.79664(15) 0.68558(14) 0.0218(5) Uani 1 1 d .
N2 N 0.56240(12) 0.62936(16) 0.70032(14) 0.0232(5) Uani 1 1 d .
N3 N 0.69167(12) 0.65822(17) 0.76604(14) 0.0232(5) Uani 1 1 d .
N4 N 0.81724(13) 0.62387(18) 0.73721(15) 0.0272(5) Uani 1 1 d .
N5 N 0.80159(12) 0.79394(16) 0.73592(14) 0.0231(5) Uani 1 1 d .
N6 N 0.84017(13) 0.95704(17) 0.72694(15) 0.0275(5) Uani 1 1 d .
N7 N 0.57041(13) 0.95583(16) 0.63459(14) 0.0234(5) Uani 1 1 d .
N8 N 0.68030(13) 0.85996(16) 0.87250(14) 0.0233(5) Uani 1 1 d .
N9 N 0.9142(3) 0.7495(4) 0.9907(3) 0.0961(15) Uani 1 1 d .
N10 N 0.1923(2) 0.8949(3) 0.4588(3) 0.0671(10) Uani 1 1 d .
N11 N 0.0766(2) 0.5208(3) 0.5194(3) 0.0642(10) Uani 1 1 d .
Zn1 Zn 0.693073(16) 0.79796(2) 0.757112(19) 0.02081(11) Uani 1 1 d .

loop_
_atom_site_aniso_label
_atom_site_aniso_U_11
_atom_site_aniso_U_22
_atom_site_aniso_U_33
_atom_site_aniso_U_23
_atom_site_aniso_U_13
_atom_site_aniso_U_12
C1 0.0213(12) 0.0265(13) 0.0190(12) 0.0005(10) 0.0050(10) 0.0024(10)
C2 0.0197(12) 0.0274(13) 0.0204(12) 0.0004(10) 0.0047(10) 0.0008(10)
C3 0.0256(14) 0.0297(14) 0.0257(14) 0.0023(11) 0.0028(11) 0.0013(11)
C4 0.0240(14) 0.0373(16) 0.0243(14) 0.0023(12) -0.0009(11) 0.0011(12)
C5 0.0256(14) 0.0377(16) 0.0241(14) -0.0026(12) 0.0002(11) -0.0049(12)
C6 0.0248(14) 0.0290(14) 0.0241(13) 0.0006(11) 0.0047(11) -0.0023(11)
C7 0.0196(12) 0.0291(14) 0.0202(13) -0.0009(11) 0.0046(10) 0.0011(10)
C8 0.0193(12) 0.0253(13) 0.0199(12) -0.0006(10) 0.0043(10) 0.0003(10)
C9 0.0222(13) 0.0253(13) 0.0226(13) 0.0029(10) 0.0021(10) 0.0018(10)
C10 0.0253(14) 0.0284(14) 0.0217(13) 0.0007(11) 0.0044(11) 0.0009(11)
C11 0.0326(16) 0.053(2) 0.0219(14) 0.0012(13) 0.0039(12) 0.0002(14)
C12 0.0288(14) 0.0271(14) 0.0150(12) 0.0040(10) 0.0020(10) 0.0031(11)
C13 0.0324(15) 0.0297(15) 0.0256(14) 0.0039(11) 0.0029(12) -0.0001(12)
C14 0.0449(18) 0.0274(15) 0.0299(15) 0.0018(12) 0.0011(13) -0.0022(13)
C15 0.0469(19) 0.0284(16) 0.0360(17) 0.0008(13) 0.0050(14) 0.0077(14)
C16 0.0354(16) 0.0320(16) 0.0325(16) 0.0021(12) 0.0033(13) 0.0048(13)
C17 0.0302(14) 0.0259(14) 0.0220(13) 0.0019(11) 0.0017(11) 0.0023(11)
C18 0.0275(14) 0.0284(14) 0.0189(12) 0.0023(11) 0.0010(11) 0.0038(11)
C19 0.0235(14) 0.0328(15) 0.0212(13) -0.0022(11) 0.0020(11) 0.0031(11)
C20 0.0202(13) 0.0437(17) 0.0264(14) -0.0030(13) 0.0042(11) 0.0016(12)
C21 0.0290(16) 0.0444(18) 0.0382(17) -0.0042(14) 0.0059(13) 0.0050(14)
C22 0.0210(15) 0.059(2) 0.047(2) -0.0117(16) 0.0067(14) 0.0077(14)
C23 0.0234(15) 0.057(2) 0.049(2) -0.0148(17) 0.0097(14) -0.0066(14)
C24 0.0284(16) 0.0464(19) 0.0389(18) -0.0116(14) 0.0088(13) -0.0061(14)
C25 0.0192(13) 0.0424(16) 0.0240(14) -0.0086(12) 0.0042(11) 0.0010(12)
C26 0.0201(13) 0.0352(15) 0.0214(13) -0.0023(11) 0.0037(10) -0.0040(11)
C27 0.0248(13) 0.0248(13) 0.0224(13) 0.0019(11) 0.0062(11) -0.0012(11)
C28 0.0282(14) 0.0278(14) 0.0264(14) 0.0002(11) 0.0019(11) -0.0053(11)
C29 0.0312(15) 0.0238(14) 0.0284(14) -0.0025(11) 0.0075(12) -0.0023(11)
C30 0.0257(14) 0.0234(13) 0.0275(14) 0.0020(11) 0.0052(11) 0.0028(11)
C31 0.0261(14) 0.0234(13) 0.0202(12) 0.0043(10) 0.0022(11) -0.0015(10)
C32 0.0273(14) 0.0247(13) 0.0213(13) 0.0001(10) 0.0054(11) -0.0009(11)
C33 0.0342(16) 0.0442(18) 0.0277(15) -0.0023(13) 0.0010(13) 0.0014(14)
C34 0.054(2) 0.058(2) 0.0247(16) -0.0075(15) -0.0069(15) -0.0007(18)
C35 0.070(3) 0.046(2) 0.0239(15) -0.0038(14) 0.0142(16) 0.0016(18)
C36 0.0449(19) 0.0311(16) 0.0364(17) -0.0002(13) 0.0211(14) 0.0003(13)
C37 0.0321(15) 0.0273(14) 0.0284(15) 0.0014(11) 0.0090(12) 0.0025(12)
C38 0.061(3) 0.059(3) 0.070(3) 0.017(2) 0.002(2) -0.003(2)
C39 0.042(2) 0.050(2) 0.078(3) 0.007(2) 0.010(2) -0.0054(17)
C40 0.062(3) 0.056(3) 0.082(3) 0.002(2) 0.004(2) -0.001(2)
C41 0.064(3) 0.062(3) 0.072(3) 0.001(2) 0.008(2) -0.003(2)
C42 0.060(3) 0.077(4) 0.085(4) 0.006(3) 0.008(3) -0.011(2)
C43 0.044(2) 0.058(2) 0.044(2) -0.0057(17) 0.0126(16) -0.0114(17)
C44 0.0412(19) 0.051(2) 0.044(2) 0.0022(16) 0.0073(16) 0.0079(16)
C45 0.060(3) 0.037(2) 0.071(3) 0.0018(18) 0.019(2) -0.0044(17)
C46 0.075(3) 0.057(3) 0.058(3) -0.007(2) 0.019(2) -0.020(2)
C47 0.064(3) 0.070(3) 0.041(2) 0.003(2) 0.0101(19) -0.014(2)
C48 0.057(2) 0.049(2) 0.0404(19) 0.0032(16) 0.0024(17) 0.0008(18)
C49 0.060(3) 0.064(3) 0.052(2) -0.001(2) 0.012(2) -0.013(2)
N1 0.0216(11) 0.0239(11) 0.0198(11) 0.0021(9) 0.0027(9) 0.0018(9)
N2 0.0228(11) 0.0251(12) 0.0215(11) 0.0019(9) 0.0021(9) -0.0007(9)
N3 0.0233(11) 0.0281(12) 0.0183(11) 0.0027(9) 0.0024(9) 0.0003(9)
N4 0.0243(12) 0.0301(13) 0.0276(12) -0.0001(10) 0.0044(10) 0.0061(10)
N5 0.0204(11) 0.0271(12) 0.0223(12) -0.0005(9) 0.0051(9) 0.0005(9)
N6 0.0245(12) 0.0323(13) 0.0266(12) -0.0024(10) 0.0068(10) -0.0046(10)
N7 0.0236(11) 0.0260(11) 0.0209(11) -0.0004(9) 0.0033(9) 0.0015(9)
N8 0.0271(12) 0.0251(11) 0.0179(11) 0.0006(9) 0.0036(9) -0.0006(9)
N9 0.082(3) 0.119(4) 0.085(3) 0.023(3) 0.001(3) -0.002(3)
N10 0.069(2) 0.072(3) 0.065(2) 0.007(2) 0.026(2) 0.005(2)
N11 0.060(2) 0.066(2) 0.066(2) -0.0043(19) 0.0065(19) -0.0028(18)
Zn1 0.01868(17) 0.02507(18) 0.01901(17) -0.00052(11) 0.00361(12) 0.00095(11)

loop_
_atom_type_symbol
_atom_type_description
_atom_type_scat_dispersion_real
_atom_type_scat_dispersion_imag
_atom_type_scat_source
C C 0.0033 0.0016 'International Tables Vol C Tables 4.2.6.8 and 6.1.1.4'
H H 0.0000 0.0000 'International Tables Vol C Tables 4.2.6.8 and 6.1.1.4'
N N 0.0061 0.0033 'International Tables Vol C Tables 4.2.6.8 and 6.1.1.4'
Zn Zn 0.2839 1.4301 'International Tables Vol C Tables 4.2.6.8 and 6.1.1.4'

loop_
_geom_angle_atom_site_label_1
_geom_angle_atom_site_label_2
_geom_angle_atom_site_label_3
_geom_angle
_geom_angle_site_symmetry_1
N7 C1 N1 129.2(2) .
N7 C1 C2 121.4(2) .
N1 C1 C2 109.4(2) .
C7 C2 C3 121.9(3) .
C7 C2 C1 106.7(2) .
C3 C2 C1 131.4(3) .
C2 C3 C4 117.1(3) .
C3 C4 C5 121.1(3) .
C6 C5 C4 121.0(3) .
C7 C6 C5 117.4(3) .
C2 C7 C6 121.5(3) .
C2 C7 C8 108.0(2) .
C6 C7 C8 130.5(3) .
N2 C8 N1 131.9(3) .
N2 C8 C7 120.2(2) .
N1 C8 C7 107.8(2) .
N2 C9 N3 113.1(2) .
N2 C9 C12 108.2(2) .
N3 C9 C12 102.6(2) .
N2 C9 C10 109.1(2) .
N3 C9 C10 110.9(2) .
C12 C9 C10 112.9(2) .
C11 C10 C9 113.9(2) .
C13 C12 C17 121.0(3) .
C13 C12 C9 130.2(3) .
C17 C12 C9 108.7(2) .
C12 C13 C14 118.2(3) .
C13 C14 C15 121.0(3) .
C16 C15 C14 120.9(3) .
C15 C16 C17 117.4(3) .
C12 C17 C16 121.5(3) .
C12 C17 C18 107.0(2) .
C16 C17 C18 131.5(3) .
N3 C18 N4 128.7(3) .
N3 C18 C17 110.6(2) .
N4 C18 C17 120.6(2) .
N4 C19 N5 130.6(3) .
N4 C19 C20 120.3(3) .
N5 C19 C20 109.1(2) .
C25 C20 C21 121.7(3) .
C25 C20 C19 107.6(2) .
C21 C20 C19 130.6(3) .
C20 C21 C22 116.9(3) .
C23 C22 C21 121.4(3) .
C24 C23 C22 121.5(3) .
C23 C24 C25 116.3(3) .
C20 C25 C24 122.1(3) .
C20 C25 C26 107.4(2) .
C24 C25 C26 130.5(3) .
N6 C26 N5 129.2(3) .
N6 C26 C25 123.0(3) .
N5 C26 C25 107.8(2) .
C28 C27 C32 119.5(3) .
C28 C27 N6 119.0(2) .
C32 C27 N6 121.5(2) .
C29 C28 C27 119.6(3) .
C30 C29 C28 121.2(3) .
C29 C30 C31 119.7(3) .
C30 C31 C32 119.1(2) .
C30 C31 N7 120.3(2) .
C32 C31 N7 120.6(2) .
C27 C32 C31 120.8(3) .
N8 C33 C34 122.8(3) .
C35 C34 C33 118.4(3) .
C36 C35 C34 119.4(3) .
C35 C36 C37 119.0(3) .
N8 C37 C36 122.3(3) .
C39 C38 N9 124.4(5) .
C38 C39 C40 115.9(4) .
C39 C40 C41 125.6(5) .
C40 C41 C42 117.8(5) .
C41 C42 N9 119.1(5) .
C44 C43 N10 119.2(4) .
C45 C44 C43 121.3(4) .
C44 C45 C46 120.6(4) .
C45 C46 C47 119.7(4) .
C46 C47 N10 121.4(4) .
C49 C48 N11 122.0(4) 3_566
C48 C49 N11 122.1(4) 3_566
C1 N1 C8 108.0(2) .
C1 N1 Zn1 129.87(18) .
C8 N1 Zn1 121.23(17) .
C8 N2 C9 123.5(2) .
C18 N3 C9 111.0(2) .
C18 N3 Zn1 125.55(19) .
C9 N3 Zn1 121.71(17) .
C19 N4 C18 122.1(2) .
C19 N5 C26 108.1(2) .
C19 N5 Zn1 122.12(19) .
C26 N5 Zn1 129.74(18) .
C26 N6 C27 119.5(2) .
C1 N7 C31 118.4(2) .
C33 N8 C37 118.1(3) .
C33 N8 Zn1 122.9(2) .
C37 N8 Zn1 118.95(19) .
C38 N9 C42 117.2(6) .
C47 N10 C43 117.8(4) .
C48 N11 C49 115.8(4) .
N1 Zn1 N3 90.67(9) .
N1 Zn1 N5 136.72(9) .
N3 Zn1 N5 90.23(9) .
N1 Zn1 N8 107.97(9) .
N3 Zn1 N8 111.38(9) .
N5 Zn1 N8 111.84(9) .

loop_
_geom_bond_atom_site_label_1
_geom_bond_atom_site_label_2
_geom_bond_distance
_geom_bond_site_symmetry_2
C1 N7 1.295(3) .
C1 N1 1.389(3) .
C1 C2 1.486(4) .
C2 C7 1.378(4) .
C2 C3 1.386(4) .
C3 C4 1.394(4) .
C4 C5 1.398(4) .
C5 C6 1.391(4) .
C6 C7 1.387(4) .
C7 C8 1.491(4) .
C8 N2 1.289(3) .
C8 N1 1.412(3) .
C9 N2 1.461(3) .
C9 N3 1.487(3) .
C9 C12 1.520(4) .
C9 C10 1.542(4) .
C10 C11 1.523(4) .
C12 C13 1.383(4) .
C12 C17 1.385(4) .
C13 C14 1.386(4) .
C14 C15 1.401(5) .
C15 C16 1.390(4) .
C16 C17 1.397(4) .
C17 C18 1.477(4) .
C18 N3 1.308(4) .
C18 N4 1.364(4) .
C19 N4 1.314(4) .
C19 N5 1.374(3) .
C19 C20 1.476(4) .
C20 C25 1.370(4) .
C20 C21 1.388(4) .
C21 C22 1.393(5) .
C22 C23 1.392(5) .
C23 C24 1.389(5) .
C24 C25 1.402(4) .
C25 C26 1.480(4) .
C26 N6 1.281(4) .
C26 N5 1.416(3) .
C27 C28 1.396(4) .
C27 C32 1.397(4) .
C27 N6 1.411(4) .
C28 C29 1.392(4) .
C29 C30 1.388(4) .
C30 C31 1.402(4) .
C31 C32 1.403(4) .
C31 N7 1.411(3) .
C33 N8 1.332(4) .
C33 C34 1.391(4) .
C34 C35 1.377(5) .
C35 C36 1.371(5) .
C36 C37 1.387(4) .
C37 N8 1.343(4) .
C38 C39 1.306(6) .
C38 N9 1.368(7) .
C39 C40 1.324(6) .
C40 C41 1.328(6) .
C41 C42 1.367(7) .
C42 N9 1.378(7) .
C43 C44 1.365(5) .
C43 N10 1.383(5) .
C44 C45 1.331(6) .
C45 C46 1.335(6) .
C46 C47 1.357(6) .
C47 N10 1.369(6) .
C48 C49 1.357(5) 3_566
C48 N11 1.365(5) .
C49 C48 1.357(5) 3_566
C49 N11 1.374(5) .
N1 Zn1 1.997(2) .
N3 Zn1 1.998(2) .
N5 Zn1 2.021(2) .
N8 Zn1 2.051(2) .
